data_7005466
loop_
_publ_author_name
'Alvarez, Celedonio M.'
'Garc\'ia-Rodr\'iguez, Ra\'ul'
'Miguel, Daniel'

_publ_section_title
;
 Pyridine-2-carboxaldehyde as ligand: synthesis and derivatization of
 carbonyl complexes.
;
_journal_issue 32
_journal_name_full 'Dalton transactions (Cambridge, England : 2003)'
_journal_page_first 3546
_journal_page_last 3554
_journal_paper_doi 10.1039/b702418e
_journal_year 2007
_chemical_formula_sum 'C66 H49 B F24 Mo N O4 P'
_chemical_formula_weight 1513.78
_chemical_name_systematic
;
?
;
_space_group_IT_number 2
_symmetry_cell_setting triclinic
_symmetry_space_group_name_Hall '-P 1'
_symmetry_space_group_name_H-M 'P -1'
_atom_sites_solution_hydrogens geom
_atom_sites_solution_primary direct
_atom_sites_solution_secondary difmap
_audit_creation_method SHELXL-97
_cell_angle_alpha 70.546(7)
_cell_angle_beta 80.191(8)
_cell_angle_gamma 89.759(8)
_cell_formula_units_Z 2
_cell_length_a 13.331(5)
_cell_length_b 13.619(6)
_cell_length_c 19.907(8)
_cell_measurement_temperature 293(2)
_cell_volume 3353(2)
_computing_cell_refinement 'Bruker SMART'
_computing_data_collection 'Bruker SMART'
_computing_data_reduction 'Bruker SHELXTL'
_computing_molecular_graphics 'Bruker SHELXTL'
_computing_publication_material 'Bruker SHELXTL'
_computing_structure_refinement 'SHELXL-97 (Sheldrick, 1997)'
_computing_structure_solution 'SHELXS-97 (Sheldrick, 1990)'
_diffrn_ambient_temperature 293(2)
_diffrn_measured_fraction_theta_full 0.987
_diffrn_measured_fraction_theta_max 0.987
_diffrn_measurement_device_type 'CCD area detector'
_diffrn_measurement_method 'phi and omega scans'
_diffrn_radiation_monochromator graphite
_diffrn_radiation_source 'fine-focus sealed tube'
_diffrn_radiation_type MoK\a
_diffrn_radiation_wavelength 0.71073
_diffrn_reflns_av_R_equivalents 0.0313
_diffrn_reflns_av_sigmaI/netI 0.0393
_diffrn_reflns_limit_h_max 11
_diffrn_reflns_limit_h_min -14
_diffrn_reflns_limit_k_max 14
_diffrn_reflns_limit_k_min -15
_diffrn_reflns_limit_l_max 20
_diffrn_reflns_limit_l_min -22
_diffrn_reflns_number 15038
_diffrn_reflns_theta_full 23.28
_diffrn_reflns_theta_max 23.28
_diffrn_reflns_theta_min 1.55
_exptl_absorpt_coefficient_mu 0.334
_exptl_absorpt_correction_T_max 1.000000
_exptl_absorpt_correction_T_min 0.627283
_exptl_absorpt_correction_type multi-scan
_exptl_absorpt_process_details SADABS
_exptl_crystal_colour BLACK
_exptl_crystal_density_diffrn 1.499
_exptl_crystal_density_method 'not measured'
_exptl_crystal_description BLOCK
_exptl_crystal_F_000 1524
_exptl_crystal_size_max 0.20
_exptl_crystal_size_mid 0.22
_exptl_crystal_size_min 0.48
_refine_diff_density_max 0.790
_refine_diff_density_min -0.518
_refine_diff_density_rms 0.074
_refine_ls_extinction_coef 0.0002(4)
_refine_ls_extinction_expression Fc^*^=kFc[1+0.001xFc^2^\l^3^/sin(2\q)]^-1/4^
_refine_ls_extinction_method SHELXL
_refine_ls_goodness_of_fit_ref 1.021
_refine_ls_hydrogen_treatment constr
_refine_ls_matrix_type full
_refine_ls_number_parameters 876
_refine_ls_number_reflns 9527
_refine_ls_number_restraints 0
_refine_ls_restrained_S_all 1.021
_refine_ls_R_factor_all 0.0871
_refine_ls_R_factor_gt 0.0629
_refine_ls_shift/su_max 0.000
_refine_ls_shift/su_mean 0.000
_refine_ls_structure_factor_coef Fsqd
_refine_ls_weighting_details 'calc w=1/[\s^2^(Fo^2^)+(0.0953P)^2^+6.8895P] where P=(Fo^2^+2Fc^2^)/3'
_refine_ls_weighting_scheme calc
_refine_ls_wR_factor_gt 0.1626
_refine_ls_wR_factor_ref 0.1871
_reflns_number_gt 7182
_reflns_number_total 9527
_reflns_threshold_expression >2sigma(I)
_cod_data_source_file b702418e.txt
_cod_data_source_block Compound_4d_rg422vm
_cod_depositor_comments
;
The following automatic conversions were performed:
'_symmetry_cell_setting' value 'Triclinic' changed to 'triclinic'
according to '/home/saulius/struct/CIF-dictionaries/cif_core.dic'
dictionary named 'cif_core.dic' version 2.4.1 from
2010-06-29.

'_exptl_absorpt_correction_type' value 'MULTI-SCAN' changed
to 'multi-scan' according to
'/home/saulius/struct/CIF-dictionaries/cif_core.dic' dictionary named
'cif_core.dic' version 2.4.1 from 2010-06-29.

Automatic conversion script
Id: cif_fix_enum 1527 2010-12-29 10:47:43Z saulius 
;
_cod_original_sg_symbol_H-M P-1
_cod_database_code 7005466

loop_
_symmetry_equiv_pos_as_xyz
'x, y, z'
'-x, -y, -z'

loop_
_atom_site_label
_atom_site_type_symbol
_atom_site_fract_x
_atom_site_fract_y
_atom_site_fract_z
_atom_site_U_iso_or_equiv
_atom_site_adp_type
_atom_site_occupancy
_atom_site_symmetry_multiplicity
_atom_site_calc_flag
_atom_site_refinement_flags
_atom_site_disorder_assembly
_atom_site_disorder_group
Mo1 Mo 0.20713(3) 0.03920(4) 0.85240(2) 0.04833(19) Uani 1 1 d . . .
P1 P 0.14001(10) 0.22581(11) 0.82245(7) 0.0476(3) Uani 1 1 d . . .
N1 N 0.0733(3) -0.0056(3) 0.8126(2) 0.0464(10) Uani 1 1 d . . .
C1 C 0.3229(5) 0.1023(5) 0.8762(3) 0.0604(15) Uani 1 1 d . . .
O1 O 0.3896(4) 0.1402(4) 0.8903(3) 0.0904(15) Uani 1 1 d . . .
C2 C 0.1530(4) 0.0099(5) 0.9555(3) 0.0579(14) Uani 1 1 d . . .
O2 O 0.1202(4) -0.0065(4) 1.0154(2) 0.0833(13) Uani 1 1 d . . .
O3 O 0.2451(3) 0.0911(3) 0.73305(18) 0.0532(9) Uani 1 1 d . . .
C3 C 0.3498(5) -0.0561(5) 0.8419(4) 0.0789(19) Uani 1 1 d . . .
H3A H 0.3922 -0.0371 0.7943 0.095 Uiso 1 1 calc R . .
H3B H 0.3886 -0.0715 0.8809 0.095 Uiso 1 1 calc R . .
C4 C 0.2633(4) -0.1208(5) 0.8540(4) 0.0689(16) Uani 1 1 d . . .
C5 C 0.2002(5) -0.1398(5) 0.9201(4) 0.0747(18) Uani 1 1 d . . .
H5A H 0.2327 -0.1593 0.9623 0.090 Uiso 1 1 calc R . .
H5B H 0.1360 -0.1786 0.9276 0.090 Uiso 1 1 calc R . .
C6 C 0.2382(6) -0.1630(6) 0.7966(4) 0.087(2) Uani 1 1 d . . .
H6A H 0.2774 -0.2224 0.7969 0.131 Uiso 1 1 calc R . .
H6B H 0.2545 -0.1099 0.7498 0.131 Uiso 1 1 calc R . .
H6C H 0.1668 -0.1834 0.8069 0.131 Uiso 1 1 calc R . .
C11 C -0.0138(4) -0.0564(4) 0.8513(3) 0.0556(13) Uani 1 1 d . . .
H11 H -0.0228 -0.0777 0.9015 0.067 Uiso 1 1 calc R . .
C12 C -0.0919(5) -0.0791(5) 0.8198(4) 0.0696(17) Uani 1 1 d . . .
H12 H -0.1512 -0.1159 0.8489 0.083 Uiso 1 1 calc R . .
C13 C -0.0822(5) -0.0477(5) 0.7462(4) 0.0723(17) Uani 1 1 d . . .
H13 H -0.1348 -0.0610 0.7246 0.087 Uiso 1 1 calc R . .
C14 C 0.0070(5) 0.0041(5) 0.7050(3) 0.0641(15) Uani 1 1 d . . .
H14 H 0.0169 0.0250 0.6548 0.077 Uiso 1 1 calc R . .
C15 C 0.0820(4) 0.0246(4) 0.7390(3) 0.0507(13) Uani 1 1 d . . .
C16 C 0.1790(4) 0.0787(4) 0.6999(3) 0.0562(14) Uani 1 1 d . . .
H16 H 0.1912 0.1042 0.6496 0.067 Uiso 1 1 calc R . .
C21 C 0.0819(4) 0.2677(4) 0.8973(3) 0.0551(14) Uani 1 1 d . . .
C22 C -0.0073(5) 0.3207(5) 0.8972(3) 0.0667(16) Uani 1 1 d . . .
H22 H -0.0446 0.3284 0.8606 0.080 Uiso 1 1 calc R . .
C23 C -0.0415(6) 0.3625(5) 0.9517(4) 0.082(2) Uani 1 1 d . . .
H23 H -0.1020 0.3965 0.9519 0.099 Uiso 1 1 calc R . .
C24 C 0.0147(7) 0.3530(5) 1.0049(4) 0.081(2) Uani 1 1 d . . .
H24 H -0.0073 0.3818 1.0408 0.097 Uiso 1 1 calc R . .
C25 C 0.1027(7) 0.3016(5) 1.0055(3) 0.081(2) Uani 1 1 d . . .
H25 H 0.1403 0.2958 1.0418 0.097 Uiso 1 1 calc R . .
C26 C 0.1367(5) 0.2581(5) 0.9527(3) 0.0659(16) Uani 1 1 d . . .
H26 H 0.1962 0.2222 0.9542 0.079 Uiso 1 1 calc R . .
C31 C 0.2385(4) 0.3305(4) 0.7743(3) 0.0544(13) Uani 1 1 d . . .
C32 C 0.2238(5) 0.4302(5) 0.7776(4) 0.0764(18) Uani 1 1 d . . .
H32 H 0.1636 0.4436 0.8036 0.092 Uiso 1 1 calc R . .
C33 C 0.2983(7) 0.5091(6) 0.7423(4) 0.094(2) Uani 1 1 d . . .
H33 H 0.2880 0.5756 0.7446 0.113 Uiso 1 1 calc R . .
C34 C 0.3866(7) 0.4903(6) 0.7044(4) 0.094(2) Uani 1 1 d . . .
H34 H 0.4368 0.5437 0.6815 0.113 Uiso 1 1 calc R . .
C35 C 0.4019(6) 0.3929(6) 0.6998(4) 0.089(2) Uani 1 1 d . . .
H35 H 0.4617 0.3811 0.6726 0.107 Uiso 1 1 calc R . .
C36 C 0.3290(5) 0.3125(5) 0.7354(3) 0.0701(17) Uani 1 1 d . . .
H36 H 0.3406 0.2462 0.7333 0.084 Uiso 1 1 calc R . .
C41 C 0.0465(4) 0.2448(4) 0.7638(3) 0.0527(13) Uani 1 1 d . . .
C42 C -0.0514(4) 0.1977(5) 0.7915(3) 0.0609(15) Uani 1 1 d . . .
H42 H -0.0703 0.1624 0.8409 0.073 Uiso 1 1 calc R . .
C43 C -0.1199(5) 0.2031(5) 0.7465(4) 0.0793(19) Uani 1 1 d . . .
H43 H -0.1851 0.1718 0.7657 0.095 Uiso 1 1 calc R . .
C44 C -0.0932(7) 0.2541(6) 0.6738(5) 0.092(2) Uani 1 1 d . . .
H44 H -0.1403 0.2576 0.6437 0.110 Uiso 1 1 calc R . .
C45 C 0.0024(7) 0.3000(6) 0.6450(4) 0.086(2) Uani 1 1 d . . .
H45 H 0.0203 0.3345 0.5954 0.103 Uiso 1 1 calc R . .
C46 C 0.0733(5) 0.2952(5) 0.6901(3) 0.0671(16) Uani 1 1 d . . .
H46 H 0.1386 0.3261 0.6704 0.081 Uiso 1 1 calc R . .
B51 B 0.6186(5) 0.7534(5) 0.7222(3) 0.0486(14) Uani 1 1 d . . .
C51 C 0.6123(4) 0.8508(4) 0.7538(3) 0.0459(12) Uani 1 1 d . . .
C52 C 0.6129(4) 0.8388(4) 0.8264(3) 0.0490(12) Uani 1 1 d . . .
H52 H 0.6115 0.7716 0.8593 0.059 Uiso 1 1 calc R . .
C53 C 0.6153(4) 0.9214(5) 0.8516(3) 0.0512(13) Uani 1 1 d . . .
C54 C 0.6149(4) 1.0224(5) 0.8048(3) 0.0550(14) Uani 1 1 d . . .
H54 H 0.6144 1.0785 0.8217 0.066 Uiso 1 1 calc R . .
C55 C 0.6153(4) 1.0383(4) 0.7325(3) 0.0534(13) Uani 1 1 d . . .
C56 C 0.6153(4) 0.9533(4) 0.7084(3) 0.0503(13) Uani 1 1 d . . .
H56 H 0.6175 0.9660 0.6593 0.060 Uiso 1 1 calc R . .
C57 C 0.6142(5) 0.9020(5) 0.9289(3) 0.0643(16) Uani 1 1 d . . .
C58 C 0.6091(6) 1.1436(5) 0.6809(4) 0.0759(18) Uani 1 1 d . . .
C61 C 0.7419(4) 0.7542(4) 0.6915(3) 0.0491(12) Uani 1 1 d . . .
C62 C 0.8114(4) 0.7102(4) 0.7366(3) 0.0540(13) Uani 1 1 d . . .
H62 H 0.7873 0.6774 0.7858 0.065 Uiso 1 1 calc R . .
C63 C 0.9159(5) 0.7136(5) 0.7105(3) 0.0630(15) Uani 1 1 d . . .
C64 C 0.9546(5) 0.7619(5) 0.6387(4) 0.0688(16) Uani 1 1 d . . .
H64 H 1.0242 0.7639 0.6213 0.083 Uiso 1 1 calc R . .
C65 C 0.8882(5) 0.8078(5) 0.5925(3) 0.0625(15) Uani 1 1 d . . .
C66 C 0.7845(4) 0.8046(4) 0.6191(3) 0.0542(13) Uani 1 1 d . . .
H66 H 0.7416 0.8375 0.5871 0.065 Uiso 1 1 calc R . .
C67 C 0.9825(6) 0.6598(8) 0.7619(5) 0.094(2) Uani 1 1 d . . .
C68 C 0.9249(6) 0.8557(7) 0.5130(4) 0.089(2) Uani 1 1 d . . .
C71 C 0.5748(4) 0.6428(4) 0.7847(3) 0.0520(13) Uani 1 1 d . . .
C72 C 0.4850(4) 0.6356(5) 0.8339(3) 0.0586(14) Uani 1 1 d . . .
H72 H 0.4508 0.6958 0.8319 0.070 Uiso 1 1 calc R . .
C73 C 0.4448(5) 0.5421(6) 0.8856(3) 0.0709(17) Uani 1 1 d . . .
C74 C 0.4922(6) 0.4506(5) 0.8896(4) 0.081(2) Uani 1 1 d . . .
H74 H 0.4645 0.3874 0.9237 0.097 Uiso 1 1 calc R . .
C75 C 0.5812(6) 0.4549(5) 0.8421(4) 0.0722(17) Uani 1 1 d . . .
C76 C 0.6202(5) 0.5481(4) 0.7906(3) 0.0591(14) Uani 1 1 d . . .
H76 H 0.6794 0.5482 0.7582 0.071 Uiso 1 1 calc R . .
C77 C 0.3504(7) 0.5406(7) 0.9357(5) 0.097(2) Uani 1 1 d . . .
C78 C 0.6353(9) 0.3594(6) 0.8466(6) 0.104(3) Uani 1 1 d . . .
C81 C 0.5537(4) 0.7708(4) 0.6566(3) 0.0468(12) Uani 1 1 d . . .
C82 C 0.5766(4) 0.7146(4) 0.6085(3) 0.0523(13) Uani 1 1 d . . .
H82 H 0.6285 0.6684 0.6151 0.063 Uiso 1 1 calc R . .
C83 C 0.5252(5) 0.7253(4) 0.5522(3) 0.0571(14) Uani 1 1 d . . .
C84 C 0.4489(5) 0.7938(5) 0.5400(3) 0.0625(15) Uani 1 1 d . . .
H84 H 0.4157 0.8028 0.5011 0.075 Uiso 1 1 calc R . .
C85 C 0.4227(4) 0.8490(5) 0.5867(3) 0.0592(14) Uani 1 1 d . . .
C86 C 0.4744(4) 0.8360(4) 0.6440(3) 0.0546(13) Uani 1 1 d . . .
H86 H 0.4544 0.8729 0.6753 0.066 Uiso 1 1 calc R . .
C87 C 0.5578(7) 0.6663(6) 0.5015(4) 0.087(2) Uani 1 1 d . . .
C88 C 0.3410(6) 0.9230(8) 0.5735(4) 0.093(2) Uani 1 1 d . . .
F1 F 0.6673(6) 0.8289(6) 0.9581(3) 0.176(3) Uani 1 1 d . . .
F2 F 0.5277(4) 0.8835(7) 0.9673(2) 0.187(4) Uani 1 1 d . . .
F3 F 0.6501(7) 0.9790(6) 0.9425(3) 0.200(4) Uani 1 1 d . . .
F4 F 0.6321(6) 1.2194(3) 0.7026(3) 0.142(2) Uani 1 1 d . . .
F5 F 0.5192(5) 1.1583(4) 0.6613(4) 0.157(3) Uani 1 1 d . . .
F6 F 0.6707(5) 1.1632(3) 0.6189(3) 0.138(2) Uani 1 1 d . . .
F7 F 0.9644(6) 0.6705(9) 0.8225(4) 0.232(5) Uani 1 1 d . . .
F8 F 0.9880(7) 0.5644(6) 0.7720(5) 0.218(4) Uani 1 1 d . . .
F9 F 1.0789(5) 0.6892(8) 0.7387(4) 0.202(4) Uani 1 1 d . . .
F10 F 1.0219(4) 0.8588(5) 0.4929(3) 0.155(3) Uani 1 1 d . . .
F11 F 0.8840(6) 0.8068(6) 0.4763(3) 0.175(3) Uani 1 1 d . . .
F12 F 0.8963(4) 0.9501(5) 0.4852(3) 0.138(2) Uani 1 1 d . . .
F13 F 0.2691(5) 0.5479(9) 0.9108(4) 0.214(4) Uani 1 1 d . . .
F14 F 0.3449(6) 0.6171(7) 0.9611(4) 0.204(4) Uani 1 1 d . . .
F15 F 0.3329(6) 0.4623(6) 0.9942(4) 0.216(4) Uani 1 1 d . . .
F16 F 0.5955(7) 0.2770(5) 0.8903(7) 0.295(7) Uani 1 1 d . . .
F17 F 0.7230(7) 0.3605(6) 0.8596(7) 0.244(6) Uani 1 1 d . . .
F18 F 0.6550(11) 0.3393(7) 0.7906(6) 0.266(7) Uani 1 1 d . . .
F19 F 0.5765(5) 0.5685(4) 0.5367(3) 0.1295(19) Uani 1 1 d . . .
F20 F 0.6378(6) 0.7059(6) 0.4553(4) 0.166(3) Uani 1 1 d . . .
F21 F 0.4864(5) 0.6578(4) 0.4650(3) 0.133(2) Uani 1 1 d . . .
F22 F 0.3300(5) 0.9623(6) 0.5072(3) 0.176(3) Uani 1 1 d . . .
F23 F 0.2512(4) 0.8805(6) 0.6101(4) 0.168(3) Uani 1 1 d . . .
F24 F 0.3496(5) 1.0015(5) 0.5973(4) 0.148(2) Uani 1 1 d . . .
O90 O 0.8452(6) 0.4455(6) 0.5283(5) 0.182(4) Uani 1 1 d G . .
C91 C 0.7889(8) 0.4399(9) 0.4740(6) 0.228(8) Uani 1 1 d G . .
H91A H 0.7948 0.5083 0.4370 0.273 Uiso 1 1 d G . .
H91B H 0.7175 0.4256 0.4964 0.273 Uiso 1 1 d G . .
C92 C 0.8268(10) 0.5291(6) 0.5570(6) 0.235(9) Uani 1 1 d G . .
H92A H 0.8755 0.5863 0.5279 0.282 Uiso 1 1 d G . .
H92B H 0.7596 0.5527 0.5492 0.282 Uiso 1 1 d G . .
C93 C 0.8165(10) 0.3645(10) 0.4382(6) 0.236(9) Uani 1 1 d G . .
H93A H 0.8827 0.3844 0.4084 0.355 Uiso 1 1 d G . .
H93B H 0.7673 0.3623 0.4087 0.355 Uiso 1 1 d G . .
H93C H 0.8179 0.2969 0.4739 0.355 Uiso 1 1 d G . .
C94 C 0.8312(13) 0.5121(10) 0.6315(7) 0.303(14) Uani 1 1 d G . .
H94A H 0.7811 0.4582 0.6620 0.454 Uiso 1 1 d G . .
H94B H 0.8177 0.5754 0.6417 0.454 Uiso 1 1 d G . .
H94C H 0.8978 0.4912 0.6406 0.454 Uiso 1 1 d G . .

loop_
_atom_site_aniso_label
_atom_site_aniso_U_11
_atom_site_aniso_U_22
_atom_site_aniso_U_33
_atom_site_aniso_U_23
_atom_site_aniso_U_13
_atom_site_aniso_U_12
Mo1 0.0427(3) 0.0560(3) 0.0422(3) -0.0137(2) -0.00244(19) -0.0033(2)
P1 0.0487(8) 0.0508(8) 0.0415(7) -0.0155(6) -0.0033(6) -0.0041(6)
N1 0.046(2) 0.044(2) 0.046(2) -0.0163(19) 0.0019(19) -0.0016(19)
C1 0.058(4) 0.069(4) 0.047(3) -0.012(3) -0.005(3) -0.010(3)
O1 0.076(3) 0.116(4) 0.083(3) -0.032(3) -0.028(3) -0.025(3)
C2 0.057(3) 0.068(4) 0.048(3) -0.020(3) -0.006(3) -0.002(3)
O2 0.097(3) 0.099(3) 0.044(2) -0.018(2) -0.001(2) 0.004(3)
O3 0.050(2) 0.061(2) 0.0457(19) -0.0185(17) 0.0019(17) -0.0056(17)
C3 0.055(4) 0.083(5) 0.092(5) -0.022(4) -0.012(3) 0.019(3)
C4 0.048(3) 0.065(4) 0.093(5) -0.033(4) 0.000(3) 0.007(3)
C5 0.075(4) 0.058(4) 0.077(4) -0.007(3) -0.009(4) 0.008(3)
C6 0.095(5) 0.072(4) 0.107(6) -0.041(4) -0.030(4) 0.025(4)
C11 0.049(3) 0.055(3) 0.057(3) -0.015(3) 0.000(3) -0.002(3)
C12 0.049(3) 0.066(4) 0.088(5) -0.019(3) -0.009(3) -0.007(3)
C13 0.068(4) 0.068(4) 0.085(5) -0.024(4) -0.031(4) -0.007(3)
C14 0.076(4) 0.063(4) 0.059(3) -0.024(3) -0.021(3) -0.002(3)
C15 0.055(3) 0.051(3) 0.046(3) -0.019(2) -0.006(2) 0.005(3)
C16 0.064(4) 0.060(3) 0.042(3) -0.017(3) -0.003(3) 0.000(3)
C21 0.060(3) 0.054(3) 0.045(3) -0.013(3) 0.003(3) -0.009(3)
C22 0.077(4) 0.061(4) 0.060(4) -0.022(3) -0.002(3) 0.004(3)
C23 0.096(5) 0.066(4) 0.079(5) -0.031(4) 0.012(4) 0.004(4)
C24 0.120(6) 0.063(4) 0.054(4) -0.023(3) 0.011(4) -0.012(4)
C25 0.122(6) 0.070(4) 0.050(4) -0.020(3) -0.011(4) -0.016(4)
C26 0.084(4) 0.060(4) 0.053(3) -0.021(3) -0.007(3) -0.007(3)
C31 0.061(3) 0.052(3) 0.047(3) -0.014(2) -0.007(3) -0.011(3)
C32 0.080(4) 0.063(4) 0.077(4) -0.021(3) 0.005(3) -0.006(3)
C33 0.112(6) 0.062(4) 0.093(5) -0.018(4) 0.005(5) -0.026(4)
C34 0.107(6) 0.076(5) 0.086(5) -0.017(4) 0.000(5) -0.044(5)
C35 0.077(5) 0.086(5) 0.086(5) -0.018(4) 0.019(4) -0.023(4)
C36 0.065(4) 0.068(4) 0.068(4) -0.021(3) 0.009(3) -0.011(3)
C41 0.062(3) 0.050(3) 0.050(3) -0.019(3) -0.016(3) 0.009(3)
C42 0.057(4) 0.058(3) 0.068(4) -0.021(3) -0.015(3) 0.010(3)
C43 0.064(4) 0.075(4) 0.111(6) -0.039(4) -0.032(4) 0.009(3)
C44 0.096(6) 0.085(5) 0.107(6) -0.031(5) -0.057(5) 0.021(5)
C45 0.113(6) 0.086(5) 0.063(4) -0.021(4) -0.034(4) 0.019(5)
C46 0.077(4) 0.063(4) 0.061(4) -0.016(3) -0.020(3) 0.004(3)
B51 0.053(4) 0.051(3) 0.043(3) -0.018(3) -0.009(3) -0.003(3)
C51 0.043(3) 0.052(3) 0.044(3) -0.018(2) -0.007(2) -0.002(2)
C52 0.045(3) 0.059(3) 0.043(3) -0.017(2) -0.009(2) 0.004(2)
C53 0.042(3) 0.070(4) 0.047(3) -0.027(3) -0.009(2) 0.001(3)
C54 0.046(3) 0.068(4) 0.065(3) -0.040(3) -0.009(3) 0.002(3)
C55 0.054(3) 0.054(3) 0.053(3) -0.018(3) -0.014(3) -0.004(3)
C56 0.053(3) 0.058(3) 0.040(3) -0.020(3) -0.003(2) -0.006(3)
C57 0.064(4) 0.089(5) 0.051(3) -0.034(3) -0.019(3) 0.009(3)
C58 0.096(5) 0.060(4) 0.077(5) -0.025(4) -0.024(4) -0.002(4)
C61 0.059(3) 0.045(3) 0.048(3) -0.022(2) -0.008(3) -0.003(2)
C62 0.062(4) 0.055(3) 0.049(3) -0.022(3) -0.011(3) -0.002(3)
C63 0.062(4) 0.064(4) 0.074(4) -0.033(3) -0.021(3) 0.008(3)
C64 0.054(4) 0.078(4) 0.082(4) -0.039(4) -0.010(3) 0.005(3)
C65 0.064(4) 0.059(4) 0.060(3) -0.022(3) 0.001(3) -0.004(3)
C66 0.060(3) 0.049(3) 0.052(3) -0.017(3) -0.005(3) -0.002(3)
C67 0.080(6) 0.110(7) 0.110(7) -0.049(5) -0.039(5) 0.039(5)
C68 0.085(5) 0.088(6) 0.075(5) -0.018(4) 0.018(4) -0.015(4)
C71 0.061(3) 0.053(3) 0.046(3) -0.020(2) -0.014(3) -0.006(3)
C72 0.060(3) 0.059(3) 0.052(3) -0.014(3) -0.008(3) -0.008(3)
C73 0.068(4) 0.079(5) 0.058(4) -0.017(3) -0.003(3) -0.015(4)
C74 0.097(5) 0.063(4) 0.070(4) -0.005(3) -0.015(4) -0.023(4)
C75 0.091(5) 0.050(4) 0.075(4) -0.020(3) -0.015(4) -0.011(3)
C76 0.066(4) 0.053(3) 0.059(3) -0.022(3) -0.008(3) -0.008(3)
C77 0.087(6) 0.100(6) 0.090(6) -0.030(5) 0.020(5) -0.039(5)
C78 0.130(8) 0.050(5) 0.129(7) -0.025(5) -0.024(6) 0.006(5)
C81 0.049(3) 0.047(3) 0.042(3) -0.016(2) -0.004(2) -0.007(2)
C82 0.058(3) 0.049(3) 0.053(3) -0.019(3) -0.014(3) 0.000(3)
C83 0.073(4) 0.057(3) 0.050(3) -0.028(3) -0.015(3) 0.000(3)
C84 0.068(4) 0.075(4) 0.056(3) -0.031(3) -0.024(3) 0.007(3)
C85 0.052(3) 0.075(4) 0.054(3) -0.027(3) -0.010(3) 0.007(3)
C86 0.051(3) 0.068(4) 0.051(3) -0.029(3) -0.007(3) 0.000(3)
C87 0.128(7) 0.082(5) 0.078(5) -0.047(4) -0.046(5) 0.032(5)
C88 0.075(5) 0.144(8) 0.080(5) -0.058(5) -0.029(4) 0.036(5)
F1 0.254(7) 0.240(7) 0.079(3) -0.084(4) -0.091(4) 0.152(7)
F2 0.096(4) 0.409(12) 0.055(3) -0.082(4) -0.007(3) 0.001(5)
F3 0.359(11) 0.176(6) 0.078(3) -0.049(4) -0.059(5) -0.104(7)
F4 0.267(7) 0.055(2) 0.122(4) -0.033(3) -0.076(4) 0.001(3)
F5 0.129(4) 0.105(4) 0.205(6) 0.018(4) -0.084(4) 0.013(3)
F6 0.228(7) 0.070(3) 0.083(3) 0.000(2) 0.010(4) -0.012(3)
F7 0.228(8) 0.418(13) 0.123(5) -0.148(7) -0.122(5) 0.220(9)
F8 0.258(10) 0.128(5) 0.305(11) -0.050(6) -0.202(9) 0.074(6)
F9 0.091(4) 0.303(11) 0.184(7) -0.024(6) -0.070(4) 0.014(5)
F10 0.094(4) 0.203(6) 0.107(4) 0.002(4) 0.036(3) 0.026(4)
F11 0.244(8) 0.197(6) 0.068(3) -0.050(4) 0.026(4) -0.086(6)
F12 0.142(5) 0.125(4) 0.092(3) 0.017(3) 0.019(3) 0.029(4)
F13 0.076(4) 0.422(15) 0.157(6) -0.127(8) 0.006(4) -0.003(6)
F14 0.179(7) 0.203(7) 0.210(7) -0.118(6) 0.114(6) -0.064(6)
F15 0.192(7) 0.183(7) 0.148(6) 0.049(5) 0.093(5) 0.035(5)
F16 0.232(9) 0.062(4) 0.432(16) 0.036(6) 0.124(10) 0.017(4)
F17 0.188(8) 0.138(6) 0.470(18) -0.142(9) -0.149(10) 0.095(6)
F18 0.470(18) 0.181(8) 0.237(10) -0.150(8) -0.145(11) 0.189(11)
F19 0.203(6) 0.097(3) 0.130(4) -0.073(3) -0.068(4) 0.052(4)
F20 0.183(6) 0.189(6) 0.142(5) -0.120(5) 0.061(5) -0.038(5)
F21 0.179(5) 0.151(4) 0.137(4) -0.109(4) -0.088(4) 0.044(4)
F22 0.207(6) 0.259(8) 0.095(4) -0.079(4) -0.078(4) 0.166(6)
F23 0.070(3) 0.209(7) 0.212(7) -0.060(6) -0.014(4) 0.040(4)
F24 0.159(5) 0.155(5) 0.191(6) -0.112(5) -0.088(5) 0.095(4)
O90 0.240(10) 0.160(8) 0.186(8) -0.078(7) -0.106(8) 0.065(7)
C91 0.212(18) 0.23(2) 0.220(19) -0.045(16) -0.062(15) 0.044(15)
C92 0.240(19) 0.151(13) 0.32(3) -0.070(17) -0.090(18) 0.103(13)
C93 0.235(18) 0.28(2) 0.27(2) -0.188(19) -0.039(15) 0.091(16)
C94 0.53(4) 0.167(15) 0.23(2) -0.072(15) -0.09(2) 0.14(2)

loop_
_atom_type_symbol
_atom_type_description
_atom_type_scat_dispersion_real
_atom_type_scat_dispersion_imag
_atom_type_scat_source
C C 0.0033 0.0016 'International Tables Vol C Tables 4.2.6.8 and 6.1.1.4'
H H 0.0000 0.0000 'International Tables Vol C Tables 4.2.6.8 and 6.1.1.4'
B B 0.0013 0.0007 'International Tables Vol C Tables 4.2.6.8 and 6.1.1.4'
N N 0.0061 0.0033 'International Tables Vol C Tables 4.2.6.8 and 6.1.1.4'
O O 0.0106 0.0060 'International Tables Vol C Tables 4.2.6.8 and 6.1.1.4'
F F 0.0171 0.0103 'International Tables Vol C Tables 4.2.6.8 and 6.1.1.4'
P P 0.1023 0.0942 'International Tables Vol C Tables 4.2.6.8 and 6.1.1.4'
Mo Mo -1.6832 0.6857 'International Tables Vol C Tables 4.2.6.8 and 6.1.1.4'

loop_
_geom_angle_atom_site_label_1
_geom_angle_atom_site_label_2
_geom_angle_atom_site_label_3
_geom_angle
_geom_angle_site_symmetry_1
_geom_angle_site_symmetry_3
_geom_angle_publ_flag
C2 Mo1 C1 82.3(2) . . ?
C2 Mo1 O3 169.6(2) . . ?
C1 Mo1 O3 101.73(18) . . ?
C2 Mo1 N1 102.22(19) . . ?
C1 Mo1 N1 170.4(2) . . ?
O3 Mo1 N1 72.44(14) . . ?
C2 Mo1 C4 100.7(2) . . ?
C1 Mo1 C4 102.6(2) . . ?
O3 Mo1 C4 87.8(2) . . ?
N1 Mo1 C4 85.06(19) . . ?
C2 Mo1 C3 108.6(3) . . ?
C1 Mo1 C3 70.1(3) . . ?
O3 Mo1 C3 81.7(2) . . ?
N1 Mo1 C3 115.7(2) . . ?
C4 Mo1 C3 35.2(2) . . ?
C2 Mo1 C5 67.5(2) . . ?
C1 Mo1 C5 105.9(2) . . ?
O3 Mo1 C5 119.7(2) . . ?
N1 Mo1 C5 83.7(2) . . ?
C4 Mo1 C5 34.5(2) . . ?
C3 Mo1 C5 60.2(2) . . ?
C2 Mo1 P1 90.25(18) . . ?
C1 Mo1 P1 83.99(19) . . ?
O3 Mo1 P1 80.76(10) . . ?
N1 Mo1 P1 87.49(11) . . ?
C4 Mo1 P1 167.82(18) . . ?
C3 Mo1 P1 144.86(18) . . ?
C5 Mo1 P1 153.50(17) . . ?
C41 P1 C21 105.6(3) . . ?
C41 P1 C31 104.9(3) . . ?
C21 P1 C31 101.2(2) . . ?
C41 P1 Mo1 111.40(18) . . ?
C21 P1 Mo1 118.28(19) . . ?
C31 P1 Mo1 114.1(2) . . ?
C11 N1 C15 116.2(4) . . ?
C11 N1 Mo1 128.3(4) . . ?
C15 N1 Mo1 115.5(3) . . ?
O1 C1 Mo1 179.1(6) . . ?
O2 C2 Mo1 179.0(6) . . ?
C16 O3 Mo1 118.0(3) . . ?
C4 C3 Mo1 71.5(3) . . ?
C5 C4 C3 115.2(7) . . ?
C5 C4 C6 122.7(6) . . ?
C3 C4 C6 122.0(6) . . ?
C5 C4 Mo1 75.1(4) . . ?
C3 C4 Mo1 73.4(4) . . ?
C6 C4 Mo1 118.1(4) . . ?
C4 C5 Mo1 70.3(4) . . ?
N1 C11 C12 122.7(5) . . ?
C13 C12 C11 120.3(6) . . ?
C12 C13 C14 118.2(6) . . ?
C13 C14 C15 119.1(6) . . ?
N1 C15 C14 123.5(5) . . ?
N1 C15 C16 113.6(5) . . ?
C14 C15 C16 122.9(5) . . ?
O3 C16 C15 120.3(5) . . ?
C22 C21 C26 118.3(5) . . ?
C22 C21 P1 123.2(4) . . ?
C26 C21 P1 118.0(5) . . ?
C21 C22 C23 120.7(6) . . ?
C24 C23 C22 119.6(7) . . ?
C25 C24 C23 120.4(6) . . ?
C24 C25 C26 120.7(7) . . ?
C25 C26 C21 120.2(7) . . ?
C36 C31 C32 118.8(5) . . ?
C36 C31 P1 121.4(4) . . ?
C32 C31 P1 119.8(5) . . ?
C33 C32 C31 120.1(7) . . ?
C34 C33 C32 120.5(7) . . ?
C33 C34 C35 120.3(7) . . ?
C34 C35 C36 120.2(7) . . ?
C35 C36 C31 120.1(6) . . ?
C46 C41 C42 118.6(5) . . ?
C46 C41 P1 121.0(5) . . ?
C42 C41 P1 119.9(4) . . ?
C43 C42 C41 120.6(6) . . ?
C44 C43 C42 120.5(7) . . ?
C45 C44 C43 120.3(7) . . ?
C44 C45 C46 120.0(7) . . ?
C41 C46 C45 120.0(6) . . ?
C71 B51 C81 106.8(4) . . ?
C71 B51 C51 112.2(4) . . ?
C81 B51 C51 112.7(4) . . ?
C71 B51 C61 112.4(5) . . ?
C81 B51 C61 110.5(4) . . ?
C51 B51 C61 102.4(4) . . ?
C56 C51 C52 114.5(5) . . ?
C56 C51 B51 121.5(4) . . ?
C52 C51 B51 123.7(5) . . ?
C53 C52 C51 123.5(5) . . ?
C52 C53 C54 120.1(5) . . ?
C52 C53 C57 120.1(5) . . ?
C54 C53 C57 119.7(5) . . ?
C53 C54 C55 118.5(5) . . ?
C54 C55 C56 119.9(5) . . ?
C54 C55 C58 121.0(5) . . ?
C56 C55 C58 119.0(5) . . ?
C51 C56 C55 123.4(5) . . ?
F2 C57 F1 106.4(7) . . ?
F2 C57 F3 103.1(7) . . ?
F1 C57 F3 102.7(7) . . ?
F2 C57 C53 114.5(5) . . ?
F1 C57 C53 114.5(6) . . ?
F3 C57 C53 114.2(6) . . ?
F4 C58 F6 103.3(6) . . ?
F4 C58 F5 108.6(7) . . ?
F6 C58 F5 102.5(6) . . ?
F4 C58 C55 114.9(6) . . ?
F6 C58 C55 113.9(6) . . ?
F5 C58 C55 112.5(6) . . ?
C66 C61 C62 115.2(5) . . ?
C66 C61 B51 122.1(5) . . ?
C62 C61 B51 122.6(5) . . ?
C61 C62 C63 122.3(5) . . ?
C64 C63 C62 120.8(6) . . ?
C64 C63 C67 121.0(6) . . ?
C62 C63 C67 118.2(6) . . ?
C63 C64 C65 118.6(6) . . ?
C64 C65 C66 120.2(6) . . ?
C64 C65 C68 121.0(6) . . ?
C66 C65 C68 118.6(6) . . ?
C65 C66 C61 122.9(5) . . ?
F7 C67 F8 107.5(10) . . ?
F7 C67 F9 103.7(8) . . ?
F8 C67 F9 99.2(8) . . ?
F7 C67 C63 116.2(7) . . ?
F8 C67 C63 114.7(7) . . ?
F9 C67 C63 113.8(8) . . ?
F10 C68 F12 106.8(7) . . ?
F10 C68 F11 106.9(8) . . ?
F12 C68 F11 101.3(8) . . ?
F10 C68 C65 114.9(7) . . ?
F12 C68 C65 113.9(7) . . ?
F11 C68 C65 111.9(6) . . ?
C72 C71 C76 115.0(5) . . ?
C72 C71 B51 121.5(5) . . ?
C76 C71 B51 123.4(5) . . ?
C73 C72 C71 122.4(6) . . ?
C74 C73 C72 120.6(6) . . ?
C74 C73 C77 120.0(7) . . ?
C72 C73 C77 119.4(7) . . ?
C75 C74 C73 118.5(6) . . ?
C74 C75 C76 120.4(6) . . ?
C74 C75 C78 119.8(7) . . ?
C76 C75 C78 119.8(7) . . ?
C75 C76 C71 123.0(6) . . ?
F13 C77 F15 104.7(8) . . ?
F13 C77 F14 101.1(10) . . ?
F15 C77 F14 100.9(9) . . ?
F13 C77 C73 116.8(8) . . ?
F15 C77 C73 116.4(9) . . ?
F14 C77 C73 114.6(7) . . ?
F18 C78 F16 102.5(10) . . ?
F18 C78 F17 98.6(11) . . ?
F16 C78 F17 103.8(11) . . ?
F18 C78 C75 116.0(9) . . ?
F16 C78 C75 118.0(10) . . ?
F17 C78 C75 115.3(8) . . ?
C86 C81 C82 115.0(5) . . ?
C86 C81 B51 125.5(5) . . ?
C82 C81 B51 119.5(5) . . ?
C83 C82 C81 122.7(5) . . ?
C84 C83 C82 120.5(5) . . ?
C84 C83 C87 120.1(5) . . ?
C82 C83 C87 119.2(6) . . ?
C83 C84 C85 118.6(5) . . ?
C84 C85 C86 120.0(5) . . ?
C84 C85 C88 118.7(5) . . ?
C86 C85 C88 121.3(6) . . ?
C81 C86 C85 123.1(5) . . ?
F20 C87 F21 107.1(7) . . ?
F20 C87 F19 106.5(8) . . ?
F21 C87 F19 104.4(7) . . ?
F20 C87 C83 113.8(7) . . ?
F21 C87 C83 112.6(7) . . ?
F19 C87 C83 111.7(6) . . ?
F22 C88 F23 105.9(7) . . ?
F22 C88 F24 106.9(8) . . ?
F23 C88 F24 101.1(7) . . ?
F22 C88 C85 115.2(6) . . ?
F23 C88 C85 112.5(8) . . ?
F24 C88 C85 114.1(6) . . ?
C92 O90 C91 118.1 . . ?
O90 C91 C93 118.3 . . ?
C94 C92 O90 120.0 . . ?

loop_
_geom_bond_atom_site_label_1
_geom_bond_atom_site_label_2
_geom_bond_distance
_geom_bond_site_symmetry_2
_geom_bond_publ_flag
Mo1 C2 1.961(6) . ?
Mo1 C1 1.969(6) . ?
Mo1 O3 2.208(4) . ?
Mo1 N1 2.235(4) . ?
Mo1 C4 2.293(6) . ?
Mo1 C3 2.317(6) . ?
Mo1 C5 2.353(6) . ?
Mo1 P1 2.6018(18) . ?
P1 C41 1.810(5) . ?
P1 C21 1.820(6) . ?
P1 C31 1.831(5) . ?
N1 C11 1.329(7) . ?
N1 C15 1.367(6) . ?
C1 O1 1.149(7) . ?
C2 O2 1.143(6) . ?
O3 C16 1.231(6) . ?
C3 C4 1.393(9) . ?
C4 C5 1.380(9) . ?
C4 C6 1.522(9) . ?
C11 C12 1.388(8) . ?
C12 C13 1.366(9) . ?
C13 C14 1.368(9) . ?
C14 C15 1.377(8) . ?
C15 C16 1.450(8) . ?
C21 C22 1.388(8) . ?
C21 C26 1.395(8) . ?
C22 C23 1.395(9) . ?
C23 C24 1.371(10) . ?
C24 C25 1.363(10) . ?
C25 C26 1.383(9) . ?
C31 C36 1.386(8) . ?
C31 C32 1.392(9) . ?
C32 C33 1.380(9) . ?
C33 C34 1.357(11) . ?
C34 C35 1.372(11) . ?
C35 C36 1.380(9) . ?
C41 C46 1.380(8) . ?
C41 C42 1.394(8) . ?
C42 C43 1.369(9) . ?
C43 C44 1.365(11) . ?
C44 C45 1.364(11) . ?
C45 C46 1.398(9) . ?
B51 C71 1.634(8) . ?
B51 C81 1.641(7) . ?
B51 C51 1.644(8) . ?
B51 C61 1.651(8) . ?
C51 C56 1.384(7) . ?
C51 C52 1.400(7) . ?
C52 C53 1.377(7) . ?
C53 C54 1.381(8) . ?
C53 C57 1.470(8) . ?
C54 C55 1.383(7) . ?
C55 C56 1.392(7) . ?
C55 C58 1.472(9) . ?
C57 F2 1.245(7) . ?
C57 F1 1.256(8) . ?
C57 F3 1.280(8) . ?
C58 F4 1.302(7) . ?
C58 F6 1.306(8) . ?
C58 F5 1.316(8) . ?
C61 C66 1.391(7) . ?
C61 C62 1.395(7) . ?
C62 C63 1.397(8) . ?
C63 C64 1.366(9) . ?
C63 C67 1.475(10) . ?
C64 C65 1.382(9) . ?
C65 C66 1.389(8) . ?
C65 C68 1.491(9) . ?
C67 F7 1.248(9) . ?
C67 F8 1.250(10) . ?
C67 F9 1.305(10) . ?
C68 F10 1.284(9) . ?
C68 F12 1.303(9) . ?
C68 F11 1.317(9) . ?
C71 C72 1.392(8) . ?
C71 C76 1.400(8) . ?
C72 C73 1.383(8) . ?
C73 C74 1.379(10) . ?
C73 C77 1.462(10) . ?
C74 C75 1.374(10) . ?
C75 C76 1.375(8) . ?
C75 C78 1.467(11) . ?
C77 F13 1.256(10) . ?
C77 F15 1.277(10) . ?
C77 F14 1.298(10) . ?
C78 F18 1.221(11) . ?
C78 F16 1.222(10) . ?
C78 F17 1.241(11) . ?
C81 C86 1.379(8) . ?
C81 C82 1.407(7) . ?
C82 C83 1.379(7) . ?
C83 C84 1.375(8) . ?
C83 C87 1.497(9) . ?
C84 C85 1.380(8) . ?
C85 C86 1.392(7) . ?
C85 C88 1.477(10) . ?
C87 F20 1.271(10) . ?
C87 F21 1.318(8) . ?
C87 F19 1.328(8) . ?
C88 F22 1.283(8) . ?
C88 F23 1.314(10) . ?
C88 F24 1.318(9) . ?
O90 C92 1.4375 . ?
O90 C91 1.4387 . ?
C91 C93 1.4457 . ?
C92 C94 1.4340 . ?
